data_4315253
loop_
_publ_author_name
'Elena V. Mutseneck'
'Susanne Bieller'
'Michael Bolte'
'Hans-Wolfram Lerner'
'Matthias Wagner'

_publ_section_title
;
 Fourth Generation Scorpionates: Coordination Behavior of a New Class of
 Conformationally Flexible Mixed-Donor (Pyrazol-1-yl)borates
;
_journal_name_full 'Inorganic Chemistry'
_journal_page_first 3540
_journal_page_last 3552
_journal_paper_doi 10.1021/ic100104t
_journal_volume 49
_journal_year 2010
_chemical_formula_sum 'C24 H19 B2 Mn N6 O4'
_chemical_formula_weight 532.01
_chemical_name_systematic ?
_space_group_IT_number 14
_symmetry_cell_setting monoclinic
_symmetry_space_group_name_Hall '-P 2ybc'
_symmetry_space_group_name_H-M 'P 1 21/c 1'
_atom_sites_solution_hydrogens geom
_atom_sites_solution_primary direct
_atom_sites_solution_secondary difmap
_audit_creation_method SHELXL-97
_cell_angle_alpha 90.00
_cell_angle_beta 111.739(4)
_cell_angle_gamma 90.00
_cell_formula_units_Z 4
_cell_length_a 10.8977(6)
_cell_length_b 19.1699(7)
_cell_length_c 12.8863(6)
_cell_measurement_reflns_used 37924
_cell_measurement_temperature 173(2)
_cell_measurement_theta_max 27.8
_cell_measurement_theta_min 3.4
_cell_volume 2500.6(2)
_computing_cell_refinement 'X-Area (Stoe & Cie, 2001)'
_computing_data_collection 'X-Area (Stoe & Cie, 2001)'
_computing_data_reduction 'X-Area (Stoe & Cie, 2001)'
_computing_molecular_graphics 'XP in SHELXTL-Plus (Sheldrick, 1991)'
_computing_structure_refinement 'SHELXL-97 (Sheldrick, 1997)'
_computing_structure_solution 'SHELXS-97 (Sheldrick, 1990)'
_diffrn_ambient_temperature 173(2)
_diffrn_measured_fraction_theta_full 0.998
_diffrn_measured_fraction_theta_max 0.987
_diffrn_measurement_device_type 'STOE IPDS II two-circle-diffractometer'
_diffrn_measurement_method \w
_diffrn_radiation_monochromator graphite
_diffrn_radiation_source 'fine-focus sealed tube'
_diffrn_radiation_type MoK\a
_diffrn_radiation_wavelength 0.71073
_diffrn_reflns_av_R_equivalents 0.0462
_diffrn_reflns_av_sigmaI/netI 0.0217
_diffrn_reflns_limit_h_max 14
_diffrn_reflns_limit_h_min -14
_diffrn_reflns_limit_k_max 24
_diffrn_reflns_limit_k_min -24
_diffrn_reflns_limit_l_max 16
_diffrn_reflns_limit_l_min -16
_diffrn_reflns_number 38051
_diffrn_reflns_theta_full 25.00
_diffrn_reflns_theta_max 27.65
_diffrn_reflns_theta_min 3.40
_diffrn_standards_number 0
_exptl_absorpt_coefficient_mu 0.571
_exptl_absorpt_correction_T_max 0.8340
_exptl_absorpt_correction_T_min 0.7996
_exptl_absorpt_correction_type multi-scan
_exptl_absorpt_process_details 'MULABS (Spek, 2003; Blessing, 1995)'
_exptl_crystal_colour yellow
_exptl_crystal_density_diffrn 1.413
_exptl_crystal_density_method 'not measured'
_exptl_crystal_description block
_exptl_crystal_F_000 1088
_exptl_crystal_size_max 0.41
_exptl_crystal_size_mid 0.36
_exptl_crystal_size_min 0.33
_refine_diff_density_max 0.324
_refine_diff_density_min -0.399
_refine_diff_density_rms 0.046
_refine_ls_extinction_coef 0.0115(8)
_refine_ls_extinction_expression Fc^*^=kFc[1+0.001xFc^2^\l^3^/sin(2\q)]^-1/4^
_refine_ls_extinction_method SHELXL
_refine_ls_goodness_of_fit_ref 1.032
_refine_ls_hydrogen_treatment mixed
_refine_ls_matrix_type full
_refine_ls_number_parameters 335
_refine_ls_number_reflns 5750
_refine_ls_number_restraints 0
_refine_ls_restrained_S_all 1.032
_refine_ls_R_factor_all 0.0354
_refine_ls_R_factor_gt 0.0308
_refine_ls_shift/su_max 0.001
_refine_ls_shift/su_mean 0.000
_refine_ls_structure_factor_coef Fsqd
_refine_ls_weighting_details 'calc w=1/[\s^2^(Fo^2^)+(0.0453P)^2^+0.8385P] where P=(Fo^2^+2Fc^2^)/3'
_refine_ls_weighting_scheme calc
_refine_ls_wR_factor_gt 0.0807
_refine_ls_wR_factor_ref 0.0832
_reflns_number_gt 5126
_reflns_number_total 5750
_reflns_threshold_expression >2sigma(I)
_cod_data_source_file ic100104t_si_002_13.cif
_cod_data_source_block wa795
_cod_depositor_comments
;
The following automatic conversions were performed:

'_symmetry_cell_setting' value 'Monoclinic' changed to 'monoclinic'
according to the built-in table from CIF Core dictionary named
'cif_core.dic' version 2.4.1 from 2010-06-29.

Automatic conversion script
Id: cif_fix_values 1646 2011-03-28 12:23:43Z adriana 
;
_cod_original_sg_symbol_H-M 'P 21/c'
_cod_database_code 4315253

loop_
_symmetry_equiv_pos_as_xyz
'x, y, z'
'-x, y+1/2, -z+1/2'
'-x, -y, -z'
'x, -y-1/2, z-1/2'

loop_
_atom_site_label
_atom_site_type_symbol
_atom_site_fract_x
_atom_site_fract_y
_atom_site_fract_z
_atom_site_U_iso_or_equiv
_atom_site_adp_type
_atom_site_occupancy
_atom_site_symmetry_multiplicity
_atom_site_calc_flag
_atom_site_refinement_flags
_atom_site_disorder_assembly
_atom_site_disorder_group
Mn1 Mn 0.68706(2) 0.431348(10) 0.379964(17) 0.02490(8) Uani 1 1 d . . .
B1 B 0.75378(13) 0.32664(7) 0.23673(11) 0.0197(3) Uani 1 1 d . . .
B2 B 0.51207(13) 0.35142(7) 0.17526(11) 0.0202(3) Uani 1 1 d . . .
C1 C 0.81797(14) 0.38954(7) 0.49521(12) 0.0296(3) Uani 1 1 d . . .
O1 O 0.90040(11) 0.36694(6) 0.57241(9) 0.0399(3) Uani 1 1 d . . .
C2 C 0.73044(16) 0.51113(8) 0.45932(14) 0.0386(3) Uani 1 1 d . . .
O2 O 0.76284(15) 0.56110(7) 0.51233(12) 0.0571(4) Uani 1 1 d . . .
C3 C 0.57625(16) 0.41014(8) 0.45244(13) 0.0363(3) Uani 1 1 d . . .
O3 O 0.51701(14) 0.39818(8) 0.50797(12) 0.0550(3) Uani 1 1 d . . .
O4 O 0.64178(8) 0.34660(4) 0.26999(7) 0.01834(17) Uani 1 1 d . . .
N11 N 0.83630(11) 0.39433(6) 0.24345(9) 0.0244(2) Uani 1 1 d . . .
N12 N 0.81513(11) 0.44948(6) 0.30109(10) 0.0282(2) Uani 1 1 d . . .
C13 C 0.89337(16) 0.50131(8) 0.29200(16) 0.0417(4) Uani 1 1 d . . .
H13 H 0.8993 0.5462 0.3249 0.050 Uiso 1 1 calc R . .
C14 C 0.96437(17) 0.47999(10) 0.22760(17) 0.0487(4) Uani 1 1 d . . .
H14 H 1.0261 0.5066 0.2080 0.058 Uiso 1 1 calc R . .
C15 C 0.92587(15) 0.41187(9) 0.19817(14) 0.0367(3) Uani 1 1 d . . .
H15 H 0.9569 0.3824 0.1538 0.044 Uiso 1 1 calc R . .
N21 N 0.48089(11) 0.43091(6) 0.15654(10) 0.0248(2) Uani 1 1 d . . .
N22 N 0.54245(12) 0.47494(6) 0.24350(10) 0.0287(2) Uani 1 1 d . . .
C23 C 0.49041(17) 0.53852(8) 0.21111(15) 0.0393(4) Uani 1 1 d . . .
H23 H 0.5150 0.5795 0.2556 0.047 Uiso 1 1 calc R . .
C24 C 0.39526(17) 0.53600(8) 0.10317(15) 0.0403(4) Uani 1 1 d . . .
H24 H 0.3443 0.5736 0.0605 0.048 Uiso 1 1 calc R . .
C25 C 0.39136(15) 0.46686(8) 0.07192(13) 0.0337(3) Uani 1 1 d . . .
H25 H 0.3352 0.4478 0.0026 0.040 Uiso 1 1 calc R . .
N31 N 0.67996(11) 0.30881(6) 0.11020(9) 0.0221(2) Uani 1 1 d . . .
N32 N 0.54866(10) 0.32151(6) 0.07678(9) 0.0224(2) Uani 1 1 d . . .
C33 C 0.49031(15) 0.30075(8) -0.03028(11) 0.0307(3) Uani 1 1 d . . .
H33 H 0.3985 0.3032 -0.0738 0.037 Uiso 1 1 calc R . .
C34 C 0.58723(16) 0.27510(8) -0.06638(12) 0.0326(3) Uani 1 1 d . . .
H34 H 0.5750 0.2574 -0.1384 0.039 Uiso 1 1 calc R . .
C35 C 0.70529(15) 0.28064(7) 0.02460(11) 0.0278(3) Uani 1 1 d . . .
H35 H 0.7897 0.2669 0.0262 0.033 Uiso 1 1 calc R . .
C41 C 0.83925(12) 0.26082(7) 0.30280(10) 0.0213(2) Uani 1 1 d . . .
C42 C 0.78550(14) 0.19334(7) 0.27798(12) 0.0277(3) Uani 1 1 d . . .
H42 H 0.7009 0.1876 0.2207 0.033 Uiso 1 1 calc R . .
C43 C 0.85249(16) 0.13471(8) 0.33473(14) 0.0356(3) Uani 1 1 d . . .
H43 H 0.8135 0.0898 0.3164 0.043 Uiso 1 1 calc R . .
C44 C 0.97684(17) 0.14198(8) 0.41842(13) 0.0381(3) Uani 1 1 d . . .
H44 H 1.0229 0.1021 0.4573 0.046 Uiso 1 1 calc R . .
C45 C 1.03333(15) 0.20753(9) 0.44497(12) 0.0356(3) Uani 1 1 d . . .
H45 H 1.1182 0.2126 0.5021 0.043 Uiso 1 1 calc R . .
C46 C 0.96516(13) 0.26650(7) 0.38749(11) 0.0268(3) Uani 1 1 d . . .
H46 H 1.0049 0.3112 0.4062 0.032 Uiso 1 1 calc R . .
C51 C 0.39150(12) 0.30909(7) 0.18977(11) 0.0221(2) Uani 1 1 d . . .
C52 C 0.36479(13) 0.23875(7) 0.15815(12) 0.0279(3) Uani 1 1 d . . .
H52 H 0.4156 0.2159 0.1222 0.034 Uiso 1 1 calc R . .
C53 C 0.26525(15) 0.20175(8) 0.17835(13) 0.0350(3) Uani 1 1 d . . .
H53 H 0.2484 0.1545 0.1551 0.042 Uiso 1 1 calc R . .
C54 C 0.19085(14) 0.23369(9) 0.23227(13) 0.0359(3) Uani 1 1 d . . .
H54 H 0.1238 0.2084 0.2465 0.043 Uiso 1 1 calc R . .
C55 C 0.21546(14) 0.30299(9) 0.26512(13) 0.0347(3) Uani 1 1 d . . .
H55 H 0.1658 0.3251 0.3028 0.042 Uiso 1 1 calc R . .
C56 C 0.31332(13) 0.34023(8) 0.24272(12) 0.0289(3) Uani 1 1 d . . .
H56 H 0.3274 0.3879 0.2639 0.035 Uiso 1 1 calc R . .

loop_
_atom_site_aniso_label
_atom_site_aniso_U_11
_atom_site_aniso_U_22
_atom_site_aniso_U_33
_atom_site_aniso_U_23
_atom_site_aniso_U_13
_atom_site_aniso_U_12
Mn1 0.02558(12) 0.02213(11) 0.02583(12) -0.00742(7) 0.00817(8) -0.00107(7)
B1 0.0195(6) 0.0210(6) 0.0203(6) -0.0014(5) 0.0094(5) -0.0009(5)
B2 0.0185(6) 0.0205(6) 0.0208(6) -0.0010(5) 0.0061(5) 0.0011(5)
C1 0.0327(7) 0.0273(6) 0.0286(7) -0.0097(5) 0.0113(6) -0.0061(5)
O1 0.0402(6) 0.0407(6) 0.0301(6) -0.0027(5) 0.0031(5) -0.0016(5)
C2 0.0400(8) 0.0326(8) 0.0376(8) -0.0081(6) 0.0079(7) 0.0031(6)
O2 0.0674(9) 0.0357(7) 0.0556(8) -0.0248(6) 0.0081(7) -0.0012(6)
C3 0.0373(8) 0.0387(8) 0.0334(8) -0.0114(6) 0.0136(6) 0.0021(6)
O3 0.0554(8) 0.0743(9) 0.0494(7) -0.0093(7) 0.0357(7) -0.0018(7)
O4 0.0175(4) 0.0191(4) 0.0188(4) -0.0032(3) 0.0073(3) -0.0009(3)
N11 0.0220(5) 0.0241(5) 0.0286(6) 0.0017(4) 0.0111(4) -0.0018(4)
N12 0.0260(6) 0.0208(5) 0.0354(6) -0.0021(4) 0.0086(5) -0.0043(4)
C13 0.0342(8) 0.0255(7) 0.0614(11) 0.0022(7) 0.0133(7) -0.0102(6)
C14 0.0368(8) 0.0432(9) 0.0683(12) 0.0145(8) 0.0222(8) -0.0125(7)
C15 0.0296(7) 0.0436(8) 0.0427(8) 0.0080(7) 0.0202(6) -0.0037(6)
N21 0.0248(5) 0.0220(5) 0.0267(5) 0.0005(4) 0.0085(4) 0.0019(4)
N22 0.0280(6) 0.0202(5) 0.0366(6) -0.0042(5) 0.0105(5) 0.0015(4)
C23 0.0401(8) 0.0213(7) 0.0555(10) -0.0025(6) 0.0165(7) 0.0052(6)
C24 0.0414(8) 0.0276(7) 0.0517(10) 0.0099(7) 0.0172(7) 0.0116(6)
C25 0.0327(7) 0.0323(7) 0.0334(7) 0.0071(6) 0.0091(6) 0.0075(6)
N31 0.0227(5) 0.0236(5) 0.0207(5) -0.0001(4) 0.0091(4) 0.0024(4)
N32 0.0215(5) 0.0244(5) 0.0199(5) -0.0015(4) 0.0063(4) 0.0000(4)
C33 0.0319(7) 0.0353(7) 0.0205(6) -0.0042(5) 0.0048(5) -0.0032(6)
C34 0.0434(8) 0.0329(7) 0.0229(6) -0.0068(5) 0.0140(6) -0.0034(6)
C35 0.0361(7) 0.0266(6) 0.0257(6) -0.0019(5) 0.0173(6) 0.0025(5)
C41 0.0202(5) 0.0249(6) 0.0216(6) 0.0004(5) 0.0109(5) 0.0028(4)
C42 0.0271(6) 0.0250(6) 0.0318(7) -0.0008(5) 0.0116(5) 0.0019(5)
C43 0.0427(8) 0.0244(6) 0.0451(9) 0.0030(6) 0.0225(7) 0.0067(6)
C44 0.0461(9) 0.0365(8) 0.0349(8) 0.0111(6) 0.0185(7) 0.0199(7)
C45 0.0295(7) 0.0482(9) 0.0261(7) 0.0024(6) 0.0067(6) 0.0137(6)
C46 0.0238(6) 0.0329(7) 0.0247(6) -0.0012(5) 0.0099(5) 0.0027(5)
C51 0.0171(5) 0.0245(6) 0.0223(6) -0.0002(5) 0.0043(4) 0.0002(4)
C52 0.0247(6) 0.0273(6) 0.0306(7) -0.0018(5) 0.0088(5) -0.0017(5)
C53 0.0316(7) 0.0313(7) 0.0388(8) -0.0008(6) 0.0090(6) -0.0097(6)
C54 0.0238(6) 0.0484(9) 0.0336(7) 0.0057(6) 0.0082(6) -0.0102(6)
C55 0.0232(6) 0.0483(9) 0.0349(8) 0.0008(6) 0.0133(6) 0.0013(6)
C56 0.0225(6) 0.0316(7) 0.0329(7) -0.0019(5) 0.0105(5) 0.0014(5)

loop_
_atom_type_symbol
_atom_type_description
_atom_type_scat_dispersion_real
_atom_type_scat_dispersion_imag
_atom_type_scat_source
C C 0.0033 0.0016 'International Tables Vol C Tables 4.2.6.8 and 6.1.1.4'
H H 0.0000 0.0000 'International Tables Vol C Tables 4.2.6.8 and 6.1.1.4'
B B 0.0013 0.0007 'International Tables Vol C Tables 4.2.6.8 and 6.1.1.4'
Mn Mn 0.3368 0.7283 'International Tables Vol C Tables 4.2.6.8 and 6.1.1.4'
N N 0.0061 0.0033 'International Tables Vol C Tables 4.2.6.8 and 6.1.1.4'
O O 0.0106 0.0060 'International Tables Vol C Tables 4.2.6.8 and 6.1.1.4'

loop_
_geom_angle_atom_site_label_1
_geom_angle_atom_site_label_2
_geom_angle_atom_site_label_3
_geom_angle
_geom_angle_site_symmetry_1
_geom_angle_site_symmetry_3
_geom_angle_publ_flag
C2 Mn1 C1 87.08(7) . . ?
C2 Mn1 C3 89.02(7) . . ?
C1 Mn1 C3 87.22(7) . . ?
C2 Mn1 N12 93.10(7) . . ?
C1 Mn1 N12 90.43(6) . . ?
C3 Mn1 N12 176.75(6) . . ?
C2 Mn1 N22 95.58(6) . . ?
C1 Mn1 N22 176.61(6) . . ?
C3 Mn1 N22 94.90(6) . . ?
N12 Mn1 N22 87.34(5) . . ?
C2 Mn1 O4 171.86(6) . . ?
C1 Mn1 O4 97.34(5) . . ?
C3 Mn1 O4 97.98(5) . . ?
N12 Mn1 O4 80.08(4) . . ?
N22 Mn1 O4 79.76(4) . . ?
O4 B1 N11 106.71(10) . . ?
O4 B1 N31 101.33(9) . . ?
N11 B1 N31 107.59(10) . . ?
O4 B1 C41 115.15(10) . . ?
N11 B1 C41 114.38(10) . . ?
N31 B1 C41 110.66(10) . . ?
O4 B2 N21 105.88(10) . . ?
O4 B2 N32 101.03(9) . . ?
N21 B2 N32 109.70(10) . . ?
O4 B2 C51 116.12(10) . . ?
N21 B2 C51 111.66(10) . . ?
N32 B2 C51 111.78(10) . . ?
O1 C1 Mn1 175.36(12) . . ?
O2 C2 Mn1 177.39(15) . . ?
O3 C3 Mn1 173.07(15) . . ?
B1 O4 B2 114.28(9) . . ?
B1 O4 Mn1 112.50(7) . . ?
B2 O4 Mn1 114.91(7) . . ?
C15 N11 N12 109.76(12) . . ?
C15 N11 B1 132.46(12) . . ?
N12 N11 B1 117.72(10) . . ?
C13 N12 N11 106.62(13) . . ?
C13 N12 Mn1 138.09(12) . . ?
N11 N12 Mn1 115.21(8) . . ?
N12 C13 C14 110.28(15) . . ?
N12 C13 H13 124.9 . . ?
C14 C13 H13 124.9 . . ?
C15 C14 C13 105.22(14) . . ?
C15 C14 H14 127.4 . . ?
C13 C14 H14 127.4 . . ?
N11 C15 C14 108.12(15) . . ?
N11 C15 H15 125.9 . . ?
C14 C15 H15 125.9 . . ?
C25 N21 N22 109.61(11) . . ?
C25 N21 B2 132.32(12) . . ?
N22 N21 B2 117.67(10) . . ?
C23 N22 N21 106.47(12) . . ?
C23 N22 Mn1 137.42(11) . . ?
N21 N22 Mn1 116.06(8) . . ?
N22 C23 C24 110.53(14) . . ?
N22 C23 H23 124.7 . . ?
C24 C23 H23 124.7 . . ?
C25 C24 C23 104.79(13) . . ?
C25 C24 H24 127.6 . . ?
C23 C24 H24 127.6 . . ?
N21 C25 C24 108.59(14) . . ?
N21 C25 H25 125.7 . . ?
C24 C25 H25 125.7 . . ?
C35 N31 N32 108.95(11) . . ?
C35 N31 B1 139.40(11) . . ?
N32 N31 B1 111.51(10) . . ?
C33 N32 N31 108.34(11) . . ?
C33 N32 B2 140.28(11) . . ?
N31 N32 B2 111.26(10) . . ?
N32 C33 C34 108.52(12) . . ?
N32 C33 H33 125.7 . . ?
C34 C33 H33 125.7 . . ?
C35 C34 C33 105.75(12) . . ?
C35 C34 H34 127.1 . . ?
C33 C34 H34 127.1 . . ?
N31 C35 C34 108.43(12) . . ?
N31 C35 H35 125.8 . . ?
C34 C35 H35 125.8 . . ?
C46 C41 C42 116.87(12) . . ?
C46 C41 B1 123.81(12) . . ?
C42 C41 B1 119.29(11) . . ?
C43 C42 C41 122.01(13) . . ?
C43 C42 H42 119.0 . . ?
C41 C42 H42 119.0 . . ?
C42 C43 C44 119.82(14) . . ?
C42 C43 H43 120.1 . . ?
C44 C43 H43 120.1 . . ?
C45 C44 C43 119.89(13) . . ?
C45 C44 H44 120.1 . . ?
C43 C44 H44 120.1 . . ?
C44 C45 C46 120.01(14) . . ?
C44 C45 H45 120.0 . . ?
C46 C45 H45 120.0 . . ?
C45 C46 C41 121.39(13) . . ?
C45 C46 H46 119.3 . . ?
C41 C46 H46 119.3 . . ?
C56 C51 C52 116.71(12) . . ?
C56 C51 B2 120.57(11) . . ?
C52 C51 B2 122.57(11) . . ?
C53 C52 C51 121.55(13) . . ?
C53 C52 H52 119.2 . . ?
C51 C52 H52 119.2 . . ?
C54 C53 C52 120.39(14) . . ?
C54 C53 H53 119.8 . . ?
C52 C53 H53 119.8 . . ?
C55 C54 C53 119.39(13) . . ?
C55 C54 H54 120.3 . . ?
C53 C54 H54 120.3 . . ?
C54 C55 C56 120.04(14) . . ?
C54 C55 H55 120.0 . . ?
C56 C55 H55 120.0 . . ?
C55 C56 C51 121.90(14) . . ?
C55 C56 H56 119.0 . . ?
C51 C56 H56 119.0 . . ?

loop_
_geom_bond_atom_site_label_1
_geom_bond_atom_site_label_2
_geom_bond_distance
_geom_bond_site_symmetry_2
_geom_bond_publ_flag
Mn1 C2 1.8029(16) . ?
Mn1 C1 1.8203(15) . ?
Mn1 C3 1.8251(17) . ?
Mn1 N12 2.0378(12) . ?
Mn1 N22 2.0546(12) . ?
Mn1 O4 2.0913(8) . ?
B1 O4 1.4857(15) . ?
B1 N11 1.5628(17) . ?
B1 N31 1.5656(17) . ?
B1 C41 1.6114(18) . ?
B2 O4 1.4895(15) . ?
B2 N21 1.5603(17) . ?
B2 N32 1.5727(17) . ?
B2 C51 1.6130(18) . ?
C1 O1 1.1499(18) . ?
C2 O2 1.1533(19) . ?
C3 O3 1.151(2) . ?
N11 C15 1.3521(18) . ?
N11 N12 1.3599(16) . ?
N12 C13 1.3424(18) . ?
C13 C14 1.389(3) . ?
C13 H13 0.9500 . ?
C14 C15 1.381(2) . ?
C14 H14 0.9500 . ?
C15 H15 0.9500 . ?
N21 C25 1.3520(18) . ?
N21 N22 1.3643(16) . ?
N22 C23 1.3440(18) . ?
C23 C24 1.394(2) . ?
C23 H23 0.9500 . ?
C24 C25 1.381(2) . ?
C24 H24 0.9500 . ?
C25 H25 0.9500 . ?
N31 C35 1.3453(17) . ?
N31 N32 1.3549(15) . ?
N32 C33 1.3476(17) . ?
C33 C34 1.392(2) . ?
C33 H33 0.9500 . ?
C34 C35 1.387(2) . ?
C34 H34 0.9500 . ?
C35 H35 0.9500 . ?
C41 C46 1.4058(18) . ?
C41 C42 1.4071(18) . ?
C42 C43 1.391(2) . ?
C42 H42 0.9500 . ?
C43 C44 1.391(2) . ?
C43 H43 0.9500 . ?
C44 C45 1.385(2) . ?
C44 H44 0.9500 . ?
C45 C46 1.404(2) . ?
C45 H45 0.9500 . ?
C46 H46 0.9500 . ?
C51 C56 1.4064(18) . ?
C51 C52 1.4076(18) . ?
C52 C53 1.399(2) . ?
C52 H52 0.9500 . ?
C53 C54 1.390(2) . ?
C53 H53 0.9500 . ?
C54 C55 1.390(2) . ?
C54 H54 0.9500 . ?
C55 C56 1.399(2) . ?
C55 H55 0.9500 . ?
C56 H56 0.9500 . ?

loop_
_geom_torsion_atom_site_label_1
_geom_torsion_atom_site_label_2
_geom_torsion_atom_site_label_3
_geom_torsion_atom_site_label_4
_geom_torsion
_geom_torsion_site_symmetry_1
_geom_torsion_site_symmetry_2
_geom_torsion_site_symmetry_3
_geom_torsion_site_symmetry_4
_geom_torsion_publ_flag
C2 Mn1 C1 O1 17.5(17) . . . . ?
C3 Mn1 C1 O1 -71.6(17) . . . . ?
N12 Mn1 C1 O1 110.6(17) . . . . ?
N22 Mn1 C1 O1 159.5(13) . . . . ?
O4 Mn1 C1 O1 -169.3(17) . . . . ?
C1 Mn1 C2 O2 21(4) . . . . ?
C3 Mn1 C2 O2 109(4) . . . . ?
N12 Mn1 C2 O2 -69(4) . . . . ?
N22 Mn1 C2 O2 -157(4) . . . . ?
O4 Mn1 C2 O2 -102(4) . . . . ?
C2 Mn1 C3 O3 -50.2(13) . . . . ?
C1 Mn1 C3 O3 36.9(13) . . . . ?
N12 Mn1 C3 O3 80.7(17) . . . . ?
N22 Mn1 C3 O3 -145.7(13) . . . . ?
O4 Mn1 C3 O3 134.0(13) . . . . ?
N11 B1 O4 B2 105.10(11) . . . . ?
N31 B1 O4 B2 -7.35(12) . . . . ?
C41 B1 O4 B2 -126.80(11) . . . . ?
N11 B1 O4 Mn1 -28.29(11) . . . . ?
N31 B1 O4 Mn1 -140.74(7) . . . . ?
C41 B1 O4 Mn1 99.81(10) . . . . ?
N21 B2 O4 B1 -106.53(11) . . . . ?
N32 B2 O4 B1 7.83(12) . . . . ?
C51 B2 O4 B1 128.94(11) . . . . ?
N21 B2 O4 Mn1 25.72(11) . . . . ?
N32 B2 O4 Mn1 140.09(7) . . . . ?
C51 B2 O4 Mn1 -98.81(10) . . . . ?
C2 Mn1 O4 B1 58.9(4) . . . . ?
C1 Mn1 O4 B1 -63.68(9) . . . . ?
C3 Mn1 O4 B1 -151.89(9) . . . . ?
N12 Mn1 O4 B1 25.46(8) . . . . ?
N22 Mn1 O4 B1 114.53(8) . . . . ?
C2 Mn1 O4 B2 -74.2(4) . . . . ?
C1 Mn1 O4 B2 163.23(9) . . . . ?
C3 Mn1 O4 B2 75.02(9) . . . . ?
N12 Mn1 O4 B2 -107.63(8) . . . . ?
N22 Mn1 O4 B2 -18.56(8) . . . . ?
O4 B1 N11 C15 -160.95(14) . . . . ?
N31 B1 N11 C15 -52.87(18) . . . . ?
C41 B1 N11 C15 70.50(18) . . . . ?
O4 B1 N11 N12 15.95(15) . . . . ?
N31 B1 N11 N12 124.04(11) . . . . ?
C41 B1 N11 N12 -112.60(12) . . . . ?
C15 N11 N12 C13 -0.53(16) . . . . ?
B1 N11 N12 C13 -178.10(12) . . . . ?
C15 N11 N12 Mn1 -177.94(10) . . . . ?
B1 N11 N12 Mn1 4.49(14) . . . . ?
C2 Mn1 N12 C13 -8.08(17) . . . . ?
C1 Mn1 N12 C13 -95.19(17) . . . . ?
C3 Mn1 N12 C13 -138.9(10) . . . . ?
N22 Mn1 N12 C13 87.37(16) . . . . ?
O4 Mn1 N12 C13 167.44(17) . . . . ?
C2 Mn1 N12 N11 168.20(10) . . . . ?
C1 Mn1 N12 N11 81.09(10) . . . . ?
C3 Mn1 N12 N11 37.4(11) . . . . ?
N22 Mn1 N12 N11 -96.35(9) . . . . ?
O4 Mn1 N12 N11 -16.28(9) . . . . ?
N11 N12 C13 C14 0.55(18) . . . . ?
Mn1 N12 C13 C14 177.04(12) . . . . ?
N12 C13 C14 C15 -0.4(2) . . . . ?
N12 N11 C15 C14 0.31(18) . . . . ?
B1 N11 C15 C14 177.40(14) . . . . ?
C13 C14 C15 N11 0.0(2) . . . . ?
O4 B2 N21 C25 166.25(14) . . . . ?
N32 B2 N21 C25 58.00(18) . . . . ?
C51 B2 N21 C25 -66.49(18) . . . . ?
O4 B2 N21 N22 -21.88(15) . . . . ?
N32 B2 N21 N22 -130.13(11) . . . . ?
C51 B2 N21 N22 105.39(13) . . . . ?
C25 N21 N22 C23 -0.43(16) . . . . ?
B2 N21 N22 C23 -174.06(12) . . . . ?
C25 N21 N22 Mn1 -178.28(10) . . . . ?
B2 N21 N22 Mn1 8.09(14) . . . . ?
C2 Mn1 N22 C23 1.78(17) . . . . ?
C1 Mn1 N22 C23 -140.0(9) . . . . ?
C3 Mn1 N22 C23 91.27(17) . . . . ?
N12 Mn1 N22 C23 -91.08(16) . . . . ?
O4 Mn1 N22 C23 -171.48(17) . . . . ?
C2 Mn1 N22 N21 178.73(11) . . . . ?
C1 Mn1 N22 N21 36.9(10) . . . . ?
C3 Mn1 N22 N21 -91.78(10) . . . . ?
N12 Mn1 N22 N21 85.87(10) . . . . ?
O4 Mn1 N22 N21 5.47(9) . . . . ?
N21 N22 C23 C24 -0.10(18) . . . . ?
Mn1 N22 C23 C24 177.05(12) . . . . ?
N22 C23 C24 C25 0.6(2) . . . . ?
N22 N21 C25 C24 0.79(17) . . . . ?
B2 N21 C25 C24 173.16(14) . . . . ?
C23 C24 C25 N21 -0.81(18) . . . . ?
O4 B1 N31 C35 -171.19(15) . . . . ?
N11 B1 N31 C35 77.03(19) . . . . ?
C41 B1 N31 C35 -48.6(2) . . . . ?
O4 B1 N31 N32 3.66(13) . . . . ?
N11 B1 N31 N32 -108.12(11) . . . . ?
C41 B1 N31 N32 126.27(11) . . . . ?
C35 N31 N32 C33 0.50(15) . . . . ?
B1 N31 N32 C33 -175.95(11) . . . . ?
C35 N31 N32 B2 177.43(10) . . . . ?
B1 N31 N32 B2 0.97(13) . . . . ?
O4 B2 N32 C33 170.27(15) . . . . ?
N21 B2 N32 C33 -78.27(19) . . . . ?
C51 B2 N32 C33 46.2(2) . . . . ?
O4 B2 N32 N31 -5.16(13) . . . . ?
N21 B2 N32 N31 106.30(11) . . . . ?
C51 B2 N32 N31 -129.28(11) . . . . ?
N31 N32 C33 C34 -0.85(16) . . . . ?
B2 N32 C33 C34 -176.37(14) . . . . ?
N32 C33 C34 C35 0.86(17) . . . . ?
N32 N31 C35 C34 0.05(15) . . . . ?
B1 N31 C35 C34 174.98(14) . . . . ?
C33 C34 C35 N31 -0.55(16) . . . . ?
O4 B1 C41 C46 -104.59(14) . . . . ?
N11 B1 C41 C46 19.57(17) . . . . ?
N31 B1 C41 C46 141.26(12) . . . . ?
O4 B1 C41 C42 73.60(15) . . . . ?
N11 B1 C41 C42 -162.24(11) . . . . ?
N31 B1 C41 C42 -40.55(15) . . . . ?
C46 C41 C42 C43 0.5(2) . . . . ?
B1 C41 C42 C43 -177.78(12) . . . . ?
C41 C42 C43 C44 -0.4(2) . . . . ?
C42 C43 C44 C45 0.1(2) . . . . ?
C43 C44 C45 C46 0.0(2) . . . . ?
C44 C45 C46 C41 0.2(2) . . . . ?
C42 C41 C46 C45 -0.46(19) . . . . ?
B1 C41 C46 C45 177.78(12) . . . . ?
O4 B2 C51 C56 87.51(15) . . . . ?
N21 B2 C51 C56 -34.00(16) . . . . ?
N32 B2 C51 C56 -157.31(12) . . . . ?
O4 B2 C51 C52 -87.91(15) . . . . ?
N21 B2 C51 C52 150.58(12) . . . . ?
N32 B2 C51 C52 27.27(16) . . . . ?
C56 C51 C52 C53 0.1(2) . . . . ?
B2 C51 C52 C53 175.66(13) . . . . ?
C51 C52 C53 C54 -1.0(2) . . . . ?
C52 C53 C54 C55 0.6(2) . . . . ?
C53 C54 C55 C56 0.7(2) . . . . ?
C54 C55 C56 C51 -1.7(2) . . . . ?
C52 C51 C56 C55 1.3(2) . . . . ?
B2 C51 C56 C55 -174.42(12) . . . . ?
